data_4304083
loop_
_publ_author_name
'Ya-Qian Lan'
'Shun-Li Li'
'Xin-Long Wang'
'Kui-Zhan Shao'
'Zhong-Min Su'
'En-Bo Wang'

_publ_section_title
;
Supramolecular Isomerism with Polythreaded Topology Based on [Mo8O26]4-
Isomers
;
_journal_name_full 'Inorganic Chemistry'
_journal_page_first 529
_journal_page_last 534
_journal_paper_doi 10.1021/ic701463h
_journal_volume 47
_journal_year 2008
_chemical_formula_sum 'C40 H56 Cu4 Mo8 N16 O26'
_chemical_formula_weight 2198.69
_chemical_name_systematic
;
 ?
;
_space_group_IT_number 2
_symmetry_cell_setting triclinic
_symmetry_space_group_name_Hall '-P 1'
_symmetry_space_group_name_H-M 'P -1'
_atom_sites_solution_hydrogens geom
_atom_sites_solution_primary direct
_atom_sites_solution_secondary difmap
_audit_creation_method SHELXL-97
_cell_angle_alpha 70.031(3)
_cell_angle_beta 63.821(2)
_cell_angle_gamma 69.960(3)
_cell_formula_units_Z 1
_cell_length_a 11.9100(19)
_cell_length_b 12.458(2)
_cell_length_c 13.113(2)
_cell_measurement_reflns_used 7326
_cell_measurement_temperature 293(2)
_cell_measurement_theta_max 25.18
_cell_measurement_theta_min 1.78
_cell_volume 1598.0(4)
_computing_cell_refinement 'SMART (Bruker, 1997)'
_computing_data_collection 'SMART (Bruker, 1997)'
_computing_data_reduction SAINT
_computing_molecular_graphics 'SHELXTL-PLUS (Sheldrick, 1990)'
_computing_publication_material SHELXL-97
_computing_structure_refinement 'SHELXL-97 (Sheldrick, 1997)'
_computing_structure_solution 'SHELXS-97(Sheldrick, 1997)'
_diffrn_ambient_temperature 293(2)
_diffrn_measured_fraction_theta_full 0.979
_diffrn_measured_fraction_theta_max 0.970
_diffrn_measurement_device_type 'Bruker APEX CCD area-detector'
_diffrn_measurement_method '\w scans'
_diffrn_radiation_monochromator graphite
_diffrn_radiation_source 'fine-focus sealed tube'
_diffrn_radiation_type MoK\a
_diffrn_radiation_wavelength 0.71069
_diffrn_reflns_av_R_equivalents 0.0240
_diffrn_reflns_av_sigmaI/netI 0.0530
_diffrn_reflns_limit_h_max 11
_diffrn_reflns_limit_h_min -14
_diffrn_reflns_limit_k_max 14
_diffrn_reflns_limit_k_min -14
_diffrn_reflns_limit_l_max 10
_diffrn_reflns_limit_l_min -15
_diffrn_reflns_number 7852
_diffrn_reflns_theta_full 25.00
_diffrn_reflns_theta_max 25.18
_diffrn_reflns_theta_min 1.78
_diffrn_standards_number 0
_exptl_absorpt_coefficient_mu 2.902
_exptl_absorpt_correction_T_max 0.353
_exptl_absorpt_correction_T_min 0.309
_exptl_absorpt_correction_type multi-scan
_exptl_absorpt_process_details 'SADABS(Sheldrick, 1996)'
_exptl_crystal_colour yellow
_exptl_crystal_density_diffrn 2.285
_exptl_crystal_density_method 'not measured'
_exptl_crystal_description block
_exptl_crystal_F_000 1068
_exptl_crystal_size_max 0.38
_exptl_crystal_size_mid 0.32
_exptl_crystal_size_min 0.30
_refine_diff_density_max 3.084
_refine_diff_density_min -2.529
_refine_diff_density_rms 0.180
_refine_ls_extinction_method none
_refine_ls_goodness_of_fit_ref 1.063
_refine_ls_hydrogen_treatment constsr
_refine_ls_matrix_type full
_refine_ls_number_parameters 427
_refine_ls_number_reflns 5574
_refine_ls_number_restraints 5
_refine_ls_restrained_S_all 1.065
_refine_ls_R_factor_all 0.1000
_refine_ls_R_factor_gt 0.0754
_refine_ls_shift/su_max 0.002
_refine_ls_shift/su_mean 0.000
_refine_ls_structure_factor_coef Fsqd
_refine_ls_weighting_details 'calc w=1/[\s^2^(Fo^2^)+(0.0768P)^2^+18.7596P] where P=(Fo^2^+2Fc^2^)/3'
_refine_ls_weighting_scheme calc
_refine_ls_wR_factor_gt 0.1762
_refine_ls_wR_factor_ref 0.1926
_reflns_number_gt 4062
_reflns_number_total 5574
_reflns_threshold_expression >2sigma(I)
_cod_data_source_file ic701463h-file003.cif
_cod_data_source_block mm
_cod_depositor_comments
;
The following automatic conversions were performed:
'_symmetry_cell_setting' value 'Triclinic' changed to 'triclinic'
according to '/home/saulius/struct/CIF-dictionaries/cif_core.dic'
dictionary named 'cif_core.dic' version 2.4.1 from 2010-06-29.

Automatic conversion script
Id: cif_fix_enum 1527 2010-12-29 10:47:43Z saulius 
;
_cod_original_sg_symbol_Hall -P1
_cod_database_code 4304083

loop_
_symmetry_equiv_pos_as_xyz
'x, y, z'
'-x, -y, -z'

loop_
_atom_site_label
_atom_site_type_symbol
_atom_site_fract_x
_atom_site_fract_y
_atom_site_fract_z
_atom_site_U_iso_or_equiv
_atom_site_adp_type
_atom_site_occupancy
_atom_site_symmetry_multiplicity
_atom_site_calc_flag
_atom_site_refinement_flags
_atom_site_disorder_assembly
_atom_site_disorder_group
Cu3 Cu 0.0000 0.0000 0.0000 0.0698(7) Uani 1 2 d S . .
Cu1 Cu 0.5000 0.5000 0.5000 0.171(3) Uani 1 2 d S . .
Cu2 Cu 0.1226(3) 0.7260(3) 0.0838(3) 0.1456(14) Uani 1 1 d . . .
Mo3 Mo 0.60704(9) 0.07983(9) 0.99654(8) 0.0391(3) Uani 1 1 d . . .
Mo2 Mo 0.49557(10) 0.16314(9) 0.74154(8) 0.0437(3) Uani 1 1 d . . .
Mo1 Mo 0.71695(11) -0.08761(9) 0.75920(8) 0.0473(3) Uani 1 1 d . . .
Mo4 Mo 0.26795(12) 0.25868(12) 0.97991(10) 0.0692(4) Uani 1 1 d . . .
O4 O 0.6243(10) 0.0708(9) 0.8572(8) 0.077(3) Uani 1 1 d . . .
O10 O 0.7454(9) -0.2069(8) 0.7116(8) 0.065(2) Uani 1 1 d . . .
O5 O 0.4196(8) 0.2645(7) 0.8486(6) 0.0488(19) Uani 1 1 d . . .
O3 O 0.6402(8) -0.0613(8) 1.0822(7) 0.065(2) Uani 1 1 d . . .
O6 O 0.6101(9) 0.2333(8) 0.6372(9) 0.080(3) Uani 1 1 d . . .
O7 O 0.3803(10) 0.1991(9) 0.6860(8) 0.073(3) Uani 1 1 d . . .
O1 O 0.7130(11) 0.1545(11) 0.9735(11) 0.098(4) Uani 1 1 d . . .
O9 O 0.8314(9) -0.0157(8) 0.6574(8) 0.068(2) Uani 1 1 d . . .
O8 O 0.5715(8) 0.0069(7) 0.7225(6) 0.050(2) Uani 1 1 d . . .
O12 O 0.1558(11) 0.2861(13) 0.9225(10) 0.114(5) Uani 1 1 d . . .
O11 O 0.7869(8) -0.1514(7) 0.8791(7) 0.052(2) Uani 1 1 d . . .
N1 N 0.4380(18) 0.4662(15) 0.4093(11) 0.115(6) Uani 1 1 d . . .
C1 C -0.0381(13) 0.0361(13) 0.2213(14) 0.070(4) Uani 1 1 d . . .
H1 H 0.0334 0.0676 0.1921 0.084 Uiso 1 1 calc R . .
N4 N -0.0747(11) 0.0015(10) 0.1570(9) 0.061(3) Uani 1 1 d . . .
N3 N -0.2132(9) -0.0266(10) 0.3408(9) 0.060(3) Uani 1 1 d D . .
O2 O 0.4506(10) 0.1551(8) 1.0672(8) 0.073(3) Uani 1 1 d . . .
C5 C -0.4420(10) 0.0131(14) 0.4558(12) 0.096(8) Uani 1 1 d D . .
H5A H -0.4526 0.0292 0.3824 0.116 Uiso 1 1 calc R . .
H5B H -0.4382 0.0869 0.4625 0.116 Uiso 1 1 calc R . .
N2 N 0.3929(14) 0.4730(11) 0.2636(10) 0.080(4) Uani 1 1 d . . .
C3 C -0.1811(13) -0.0388(13) 0.2330(11) 0.063(3) Uani 1 1 d . . .
H3 H -0.2263 -0.0709 0.2129 0.075 Uiso 1 1 calc R . .
C4 C -0.3248(10) -0.0570(13) 0.4426(11) 0.070(4) Uani 1 1 d D . .
H4A H -0.3292 -0.1338 0.4440 0.084 Uiso 1 1 calc R . .
H4B H -0.3077 -0.0653 0.5110 0.084 Uiso 1 1 calc R . .
C2 C -0.1205(12) 0.0190(12) 0.3368(11) 0.058(3) Uani 1 1 d . . .
H2 H -0.1146 0.0348 0.3985 0.069 Uiso 1 1 calc R . .
C6 C 0.3905(16) 0.3711(14) 0.4353(12) 0.078(5) Uani 1 1 d . . .
H6 H 0.3798 0.3124 0.5034 0.094 Uiso 1 1 calc R . .
C8 C 0.437(2) 0.5235(15) 0.3054(13) 0.109(8) Uani 1 1 d . . .
H8 H 0.4643 0.5931 0.2658 0.131 Uiso 1 1 calc R . .
C10 C 0.5008(16) 0.4769(18) 0.0610(12) 0.092(6) Uani 1 1 d . . .
H10A H 0.5256 0.3920 0.0764 0.110 Uiso 1 1 calc R . .
H10B H 0.5662 0.5039 0.0643 0.110 Uiso 1 1 calc R . .
C7 C 0.3614(15) 0.3774(15) 0.3435(13) 0.075(4) Uani 1 1 d . . .
H7 H 0.3261 0.3246 0.3379 0.090 Uiso 1 1 calc R . .
C9 C 0.3834(19) 0.510(2) 0.1502(13) 0.116(8) Uani 1 1 d . . .
H9A H 0.3195 0.4768 0.1526 0.139 Uiso 1 1 calc R . .
H9B H 0.3542 0.5949 0.1320 0.139 Uiso 1 1 calc R . .
N6 N 0.0394(13) 0.7346(12) 0.4124(17) 0.112(7) Uani 1 1 d . . .
N5 N 0.0626(18) 0.7157(16) 0.2426(19) 0.126(8) Uani 1 1 d . . .
C20 C 0.105(2) 0.755(2) 0.298(3) 0.126(10) Uani 1 1 d . . .
H20 H 0.1725 0.7923 0.2607 0.152 Uiso 1 1 calc R . .
C19 C -0.043(3) 0.674(2) 0.324(3) 0.158(13) Uani 1 1 d . . .
H19 H -0.0984 0.6481 0.3102 0.190 Uiso 1 1 calc R . .
C18 C -0.051(2) 0.677(2) 0.425(3) 0.149(13) Uani 1 1 d . . .
H18 H -0.1092 0.6455 0.4956 0.179 Uiso 1 1 calc R . .
O13 O 0.2419(14) 0.3788(10) 1.0227(11) 0.114(5) Uani 1 1 d . . .
C17 C 0.0539(18) 0.777(2) 0.4985(19) 0.126(10) Uani 1 1 d D . .
H17A H -0.0198 0.8404 0.5209 0.151 Uiso 1 1 calc R . .
H17B H 0.1290 0.8101 0.4579 0.151 Uiso 1 1 calc R . .
C16 C 0.067(2) 0.693(2) 0.609(2) 0.21(2) Uani 1 1 d D . .
H16A H 0.0577 0.7384 0.6606 0.257 Uiso 1 1 calc R . .
H16B H -0.0045 0.6543 0.6476 0.257 Uiso 1 1 calc R . .
C14 C 0.183(3) 0.559(3) 0.7221(18) 0.199(18) Uani 1 1 d D . .
H14A H 0.2484 0.4870 0.7239 0.239 Uiso 1 1 calc R . .
H14B H 0.1011 0.5371 0.7688 0.239 Uiso 1 1 calc R . .
C15 C 0.187(2) 0.600(3) 0.5983(16) 0.39(5) Uani 1 1 d D . .
H15A H 0.2623 0.6323 0.5461 0.470 Uiso 1 1 calc R . .
H15B H 0.1878 0.5372 0.5707 0.470 Uiso 1 1 calc R . .
N7 N 0.1972(16) 0.6284(17) 0.7921(15) 0.127(8) Uani 1 1 d . . .
C12 C 0.1319(19) 0.642(2) 0.9064(19) 0.141(12) Uani 1 1 d . . .
H12 H 0.0613 0.6097 0.9579 0.169 Uiso 1 1 calc R . .
C13 C 0.291(2) 0.694(2) 0.748(2) 0.123(10) Uani 1 1 d . . .
H13 H 0.3520 0.7057 0.6725 0.147 Uiso 1 1 calc R . .
N8 N 0.1802(16) 0.7050(18) 0.936(2) 0.140(9) Uani 1 1 d . . .
C11 C 0.2755(17) 0.735(2) 0.836(2) 0.126(10) Uani 1 1 d . . .
H11 H 0.3272 0.7807 0.8278 0.152 Uiso 1 1 calc R . .

loop_
_atom_site_aniso_label
_atom_site_aniso_U_11
_atom_site_aniso_U_22
_atom_site_aniso_U_33
_atom_site_aniso_U_23
_atom_site_aniso_U_13
_atom_site_aniso_U_12
Cu3 0.0629(15) 0.0824(17) 0.0489(13) -0.0080(12) -0.0061(11) -0.0251(13)
Cu1 0.232(5) 0.286(6) 0.066(2) -0.079(3) 0.024(2) -0.208(5)
Cu2 0.109(2) 0.100(2) 0.134(3) 0.0056(18) -0.0122(19) 0.0116(16)
Mo3 0.0429(5) 0.0538(6) 0.0297(5) -0.0049(4) -0.0115(4) -0.0286(4)
Mo2 0.0490(6) 0.0527(6) 0.0318(5) 0.0014(4) -0.0158(4) -0.0240(5)
Mo1 0.0613(7) 0.0477(6) 0.0364(5) -0.0104(4) -0.0154(5) -0.0189(5)
Mo4 0.0613(8) 0.0771(9) 0.0468(7) -0.0006(6) -0.0028(6) -0.0257(6)
O4 0.095(7) 0.086(7) 0.058(6) -0.038(5) -0.048(6) 0.017(6)
O10 0.080(6) 0.065(6) 0.054(5) -0.021(4) -0.015(5) -0.027(5)
O5 0.059(5) 0.043(4) 0.041(4) -0.002(3) -0.017(4) -0.018(4)
O3 0.057(5) 0.061(5) 0.045(5) 0.004(4) 0.002(4) -0.019(4)
O6 0.069(6) 0.060(6) 0.080(7) -0.010(5) 0.012(5) -0.037(5)
O7 0.082(7) 0.092(7) 0.060(6) 0.002(5) -0.046(5) -0.029(6)
O1 0.099(8) 0.110(9) 0.117(9) 0.014(7) -0.058(7) -0.077(7)
O9 0.064(6) 0.063(6) 0.071(6) -0.006(5) -0.018(5) -0.027(5)
O8 0.065(5) 0.063(5) 0.029(4) -0.009(4) -0.011(4) -0.033(4)
O12 0.072(8) 0.162(13) 0.074(8) 0.018(8) -0.029(6) -0.029(8)
O11 0.047(5) 0.058(5) 0.046(5) -0.013(4) -0.015(4) -0.006(4)
N1 0.181(16) 0.139(13) 0.051(8) -0.036(8) 0.008(9) -0.121(13)
C1 0.054(8) 0.075(10) 0.088(11) -0.008(8) -0.034(8) -0.023(7)
N4 0.060(7) 0.062(7) 0.046(6) -0.005(5) -0.011(5) -0.016(5)
N3 0.066(7) 0.074(7) 0.045(6) -0.008(5) -0.014(5) -0.034(6)
O2 0.079(7) 0.058(6) 0.049(5) -0.003(4) 0.006(5) -0.024(5)
C5 0.16(2) 0.067(10) 0.106(15) -0.048(12) -0.115(14) 0.041(14)
N2 0.121(11) 0.072(8) 0.039(6) -0.018(6) -0.011(7) -0.034(8)
C3 0.062(8) 0.080(10) 0.044(7) -0.004(7) -0.012(6) -0.034(7)
C4 0.055(8) 0.108(12) 0.044(7) -0.016(8) -0.009(6) -0.027(8)
C2 0.059(8) 0.070(9) 0.051(7) 0.001(6) -0.027(6) -0.027(7)
C6 0.116(13) 0.089(11) 0.052(8) 0.009(7) -0.030(8) -0.074(10)
C8 0.18(2) 0.079(11) 0.043(9) -0.013(8) 0.015(10) -0.077(13)
C10 0.079(11) 0.132(15) 0.044(8) 0.000(9) -0.023(8) -0.019(10)
C7 0.075(10) 0.092(11) 0.062(9) -0.019(8) -0.010(8) -0.043(9)
C9 0.095(14) 0.159(19) 0.044(9) -0.017(10) -0.015(9) 0.010(13)
N6 0.050(8) 0.066(9) 0.128(14) 0.045(9) -0.002(9) -0.014(7)
N5 0.077(12) 0.073(11) 0.122(16) 0.024(10) 0.019(10) -0.014(9)
C20 0.072(14) 0.072(14) 0.15(2) 0.013(14) -0.001(14) -0.009(10)
C19 0.15(2) 0.12(2) 0.18(3) 0.05(2) -0.07(2) -0.073(18)
C18 0.089(15) 0.13(2) 0.18(3) 0.07(2) -0.056(19) -0.072(14)
O13 0.136(11) 0.071(7) 0.082(8) -0.013(6) 0.002(8) -0.021(7)
C17 0.064(11) 0.115(17) 0.14(2) 0.060(15) -0.044(13) -0.034(11)
C16 0.088(15) 0.17(2) 0.21(3) 0.16(2) -0.046(17) -0.037(15)
C14 0.24(3) 0.33(4) 0.099(16) 0.09(2) -0.12(2) -0.21(3)
C15 0.26(4) 0.70(10) 0.21(4) 0.29(5) -0.19(4) -0.34(6)
N7 0.093(11) 0.174(17) 0.097(12) 0.076(12) -0.068(10) -0.071(11)
C12 0.065(12) 0.17(2) 0.088(15) 0.086(15) -0.032(11) -0.024(14)
C13 0.069(12) 0.16(2) 0.102(16) 0.053(16) -0.039(12) -0.059(14)
N8 0.049(10) 0.117(15) 0.18(2) 0.030(14) -0.033(12) -0.009(9)
C11 0.041(10) 0.104(16) 0.15(2) 0.032(16) -0.032(13) 0.013(10)

loop_
_atom_type_symbol
_atom_type_description
_atom_type_scat_dispersion_real
_atom_type_scat_dispersion_imag
_atom_type_scat_source
C C 0.0033 0.0016 'International Tables Vol C Tables 4.2.6.8 and 6.1.1.4'
H H 0.0000 0.0000 'International Tables Vol C Tables 4.2.6.8 and 6.1.1.4'
N N 0.0061 0.0033 'International Tables Vol C Tables 4.2.6.8 and 6.1.1.4'
O O 0.0106 0.0060 'International Tables Vol C Tables 4.2.6.8 and 6.1.1.4'
Cu Cu 0.3201 1.2651 'International Tables Vol C Tables 4.2.6.8 and 6.1.1.4'
Mo Mo -1.6832 0.6857 'International Tables Vol C Tables 4.2.6.8 and 6.1.1.4'

loop_
_geom_angle_atom_site_label_1
_geom_angle_atom_site_label_2
_geom_angle_atom_site_label_3
_geom_angle
_geom_angle_site_symmetry_1
_geom_angle_site_symmetry_3
_geom_angle_publ_flag
N4 Cu3 N4 180.0(7) . 2 ?
N1 Cu1 N1 180.0(9) 2_666 . ?
N8 Cu2 N5 168.4(9) 1_554 . ?
O1 Mo3 O3 109.8(5) . . ?
O1 Mo3 O2 109.5(6) . . ?
O3 Mo3 O2 110.0(4) . . ?
O1 Mo3 O4 107.2(6) . . ?
O3 Mo3 O4 110.1(5) . . ?
O2 Mo3 O4 110.1(5) . . ?
O6 Mo2 O7 104.7(5) . . ?
O6 Mo2 O8 101.3(4) . . ?
O7 Mo2 O8 100.2(4) . . ?
O6 Mo2 O5 99.1(4) . . ?
O7 Mo2 O5 100.8(4) . . ?
O8 Mo2 O5 145.8(3) . . ?
O6 Mo2 O4 91.3(5) . . ?
O7 Mo2 O4 163.5(4) . . ?
O8 Mo2 O4 72.0(3) . . ?
O5 Mo2 O4 80.5(3) . . ?
O6 Mo2 O3 166.2(5) . 2_657 ?
O7 Mo2 O3 88.5(4) . 2_657 ?
O8 Mo2 O3 80.0(3) . 2_657 ?
O5 Mo2 O3 74.0(3) . 2_657 ?
O4 Mo2 O3 75.9(4) . 2_657 ?
O10 Mo1 O9 104.6(5) . . ?
O10 Mo1 O8 101.2(4) . . ?
O9 Mo1 O8 100.8(4) . . ?
O10 Mo1 O11 101.8(4) . . ?
O9 Mo1 O11 98.8(4) . . ?
O8 Mo1 O11 144.7(3) . . ?
O10 Mo1 O2 90.2(4) . 2_657 ?
O9 Mo1 O2 164.6(4) . 2_657 ?
O8 Mo1 O2 79.8(3) . 2_657 ?
O11 Mo1 O2 73.8(4) . 2_657 ?
O10 Mo1 O4 165.5(4) . . ?
O9 Mo1 O4 89.3(4) . . ?
O8 Mo1 O4 71.4(3) . . ?
O11 Mo1 O4 79.8(3) . . ?
O2 Mo1 O4 76.3(4) 2_657 . ?
O13 Mo4 O12 105.8(8) . . ?
O13 Mo4 O11 102.7(5) . 2_657 ?
O12 Mo4 O11 103.9(5) . 2_657 ?
O13 Mo4 O5 102.7(5) . . ?
O12 Mo4 O5 103.1(5) . . ?
O11 Mo4 O5 135.9(3) 2_657 . ?
Mo3 O4 Mo2 133.3(5) . . ?
Mo3 O4 Mo1 132.4(5) . . ?
Mo2 O4 Mo1 88.9(3) . . ?
Mo4 O5 Mo2 125.8(4) . . ?
Mo3 O3 Mo2 130.6(5) . 2_657 ?
Mo1 O8 Mo2 123.9(4) . . ?
Mo4 O11 Mo1 128.8(5) 2_657 . ?
C8 N1 C6 105.0(14) . . ?
C8 N1 Cu1 128.3(12) . . ?
C6 N1 Cu1 126.6(12) . . ?
N4 C1 C2 111.2(12) . . ?
N4 C1 H1 124.4 . . ?
C2 C1 H1 124.4 . . ?
C1 N4 C3 105.0(11) . . ?
C1 N4 Cu3 130.3(10) . . ?
C3 N4 Cu3 124.7(10) . . ?
C3 N3 C2 107.0(10) . . ?
C3 N3 C4 126.1(11) . . ?
C2 N3 C4 126.9(11) . . ?
Mo3 O2 Mo1 130.3(5) . 2_657 ?
C4 C5 C5 125.3(18) . 2_456 ?
C4 C5 H5A 106.0 . . ?
C5 C5 H5A 106.0 2_456 . ?
C4 C5 H5B 106.0 . . ?
C5 C5 H5B 106.0 2_456 . ?
H5A C5 H5B 106.3 . . ?
C8 N2 C7 107.3(13) . . ?
C8 N2 C9 127.0(16) . . ?
C7 N2 C9 125.7(16) . . ?
N3 C3 N4 111.6(12) . . ?
N3 C3 H3 124.2 . . ?
N4 C3 H3 124.2 . . ?
C5 C4 N3 120.5(12) . . ?
C5 C4 H4A 107.2 . . ?
N3 C4 H4A 107.2 . . ?
C5 C4 H4B 107.2 . . ?
N3 C4 H4B 107.2 . . ?
H4A C4 H4B 106.8 . . ?
N3 C2 C1 105.1(11) . . ?
N3 C2 H2 127.5 . . ?
C1 C2 H2 127.5 . . ?
N1 C6 C7 107.6(14) . . ?
N1 C6 H6 126.2 . . ?
C7 C6 H6 126.2 . . ?
N2 C8 N1 112.8(14) . . ?
N2 C8 H8 123.6 . . ?
N1 C8 H8 123.6 . . ?
C9 C10 C10 115.2(18) . 2_665 ?
C9 C10 H10A 108.5 . . ?
C10 C10 H10A 108.5 2_665 . ?
C9 C10 H10B 108.5 . . ?
C10 C10 H10B 108.5 2_665 . ?
H10A C10 H10B 107.5 . . ?
N2 C7 C6 107.3(13) . . ?
N2 C7 H7 126.3 . . ?
C6 C7 H7 126.3 . . ?
C10 C9 N2 113.0(15) . . ?
C10 C9 H9A 109.0 . . ?
N2 C9 H9A 109.0 . . ?
C10 C9 H9B 109.0 . . ?
N2 C9 H9B 109.0 . . ?
H9A C9 H9B 107.8 . . ?
C20 N6 C18 102(3) . . ?
C20 N6 C17 126(2) . . ?
C18 N6 C17 131(2) . . ?
C20 N5 C19 107(3) . . ?
C20 N5 Cu2 127.6(17) . . ?
C19 N5 Cu2 125(3) . . ?
N5 C20 N6 113(2) . . ?
N5 C20 H20 123.7 . . ?
N6 C20 H20 123.7 . . ?
C18 C19 N5 107(3) . . ?
C18 C19 H19 126.5 . . ?
N5 C19 H19 126.5 . . ?
C19 C18 N6 111(3) . . ?
C19 C18 H18 124.5 . . ?
N6 C18 H18 124.5 . . ?
N6 C17 C16 120(2) . . ?
N6 C17 H17A 107.3 . . ?
C16 C17 H17A 107.3 . . ?
N6 C17 H17B 107.3 . . ?
C16 C17 H17B 107.3 . . ?
H17A C17 H17B 106.9 . . ?
C15 C16 C17 117.3(19) . . ?
C15 C16 H16A 108.0 . . ?
C17 C16 H16A 108.0 . . ?
C15 C16 H16B 108.0 . . ?
C17 C16 H16B 108.0 . . ?
H16A C16 H16B 107.2 . . ?
C15 C14 N7 127(3) . . ?
C15 C14 H14A 105.5 . . ?
N7 C14 H14A 105.5 . . ?
C15 C14 H14B 105.5 . . ?
N7 C14 H14B 105.5 . . ?
H14A C14 H14B 106.1 . . ?
C16 C15 C14 102(2) . . ?
C16 C15 H15A 111.4 . . ?
C14 C15 H15A 111.4 . . ?
C16 C15 H15B 111.4 . . ?
C14 C15 H15B 111.4 . . ?
H15A C15 H15B 109.2 . . ?
C12 N7 C13 103(2) . . ?
C12 N7 C14 133(2) . . ?
C13 N7 C14 124(2) . . ?
N8 C12 N7 114(2) . . ?
N8 C12 H12 123.1 . . ?
N7 C12 H12 123.1 . . ?
C11 C13 N7 106(2) . . ?
C11 C13 H13 127.0 . . ?
N7 C13 H13 127.0 . . ?
C11 N8 C12 102(3) . . ?
C11 N8 Cu2 135(2) . 1_556 ?
C12 N8 Cu2 123.4(16) . 1_556 ?
C13 C11 N8 115(3) . . ?
C13 C11 H11 122.3 . . ?
N8 C11 H11 122.3 . . ?

loop_
_geom_bond_atom_site_label_1
_geom_bond_atom_site_label_2
_geom_bond_distance
_geom_bond_site_symmetry_2
_geom_bond_publ_flag
Cu3 N4 1.851(11) . ?
Cu3 N4 1.851(11) 2 ?
Cu1 N1 1.861(14) 2_666 ?
Cu1 N1 1.861(14) . ?
Cu2 N8 1.83(3) 1_554 ?
Cu2 N5 1.85(2) . ?
Mo3 O1 1.680(9) . ?
Mo3 O3 1.754(9) . ?
Mo3 O2 1.756(9) . ?
Mo3 O4 1.785(8) . ?
Mo2 O6 1.688(8) . ?
Mo2 O7 1.690(9) . ?
Mo2 O8 1.897(8) . ?
Mo2 O5 1.921(8) . ?
Mo2 O4 2.372(9) . ?
Mo2 O3 2.382(8) 2_657 ?
Mo1 O10 1.678(8) . ?
Mo1 O9 1.690(9) . ?
Mo1 O8 1.890(9) . ?
Mo1 O11 1.909(8) . ?
Mo1 O2 2.388(9) 2_657 ?
Mo1 O4 2.398(9) . ?
Mo4 O13 1.659(13) . ?
Mo4 O12 1.693(12) . ?
Mo4 O11 1.864(8) 2_657 ?
Mo4 O5 1.869(8) . ?
O3 Mo2 2.382(8) 2_657 ?
O11 Mo4 1.864(8) 2_657 ?
N1 C8 1.31(2) . ?
N1 C6 1.363(18) . ?
C1 N4 1.337(18) . ?
C1 C2 1.384(19) . ?
C1 H1 0.9300 . ?
N4 C3 1.353(16) . ?
N3 C3 1.340(16) . ?
N3 C2 1.380(15) . ?
N3 C4 1.458(15) . ?
O2 Mo1 2.388(9) 2_657 ?
C5 C4 1.340(9) . ?
C5 C5 1.41(3) 2_456 ?
C5 H5A 0.9700 . ?
C5 H5B 0.9700 . ?
N2 C8 1.30(2) . ?
N2 C7 1.327(18) . ?
N2 C9 1.44(2) . ?
C3 H3 0.9300 . ?
C4 H4A 0.9700 . ?
C4 H4B 0.9700 . ?
C2 H2 0.9300 . ?
C6 C7 1.36(2) . ?
C6 H6 0.9300 . ?
C8 H8 0.9300 . ?
C10 C9 1.41(2) . ?
C10 C10 1.51(3) 2_665 ?
C10 H10A 0.9700 . ?
C10 H10B 0.9700 . ?
C7 H7 0.9300 . ?
C9 H9A 0.9700 . ?
C9 H9B 0.9700 . ?
N6 C20 1.33(3) . ?
N6 C18 1.42(3) . ?
N6 C17 1.49(3) . ?
N5 C20 1.32(3) . ?
N5 C19 1.37(3) . ?
C20 H20 0.9300 . ?
C19 C18 1.29(4) . ?
C19 H19 0.9300 . ?
C18 H18 0.9300 . ?
C17 C16 1.510(10) . ?
C17 H17A 0.9700 . ?
C17 H17B 0.9700 . ?
C16 C15 1.486(10) . ?
C16 H16A 0.9700 . ?
C16 H16B 0.9700 . ?
C14 C15 1.508(10) . ?
C14 N7 1.55(3) . ?
C14 H14A 0.9700 . ?
C14 H14B 0.9700 . ?
C15 H15A 0.9700 . ?
C15 H15B 0.9700 . ?
N7 C12 1.39(3) . ?
N7 C13 1.41(2) . ?
C12 N8 1.35(4) . ?
C12 H12 0.9300 . ?
C13 C11 1.33(3) . ?
C13 H13 0.9300 . ?
N8 C11 1.34(3) . ?
N8 Cu2 1.83(3) 1_556 ?
C11 H11 0.9300 . ?

loop_
_geom_torsion_atom_site_label_1
_geom_torsion_atom_site_label_2
_geom_torsion_atom_site_label_3
_geom_torsion_atom_site_label_4
_geom_torsion
_geom_torsion_site_symmetry_1
_geom_torsion_site_symmetry_2
_geom_torsion_site_symmetry_3
_geom_torsion_site_symmetry_4
_geom_torsion_publ_flag
O1 Mo3 O4 Mo2 -107.4(9) . . . . ?
O3 Mo3 O4 Mo2 133.2(7) . . . . ?
O2 Mo3 O4 Mo2 11.7(10) . . . . ?
O1 Mo3 O4 Mo1 106.7(9) . . . . ?
O3 Mo3 O4 Mo1 -12.7(9) . . . . ?
O2 Mo3 O4 Mo1 -134.2(7) . . . . ?
O6 Mo2 O4 Mo3 115.1(9) . . . . ?
O7 Mo2 O4 Mo3 -79.6(17) . . . . ?
O8 Mo2 O4 Mo3 -143.5(9) . . . . ?
O5 Mo2 O4 Mo3 16.1(8) . . . . ?
O3 Mo2 O4 Mo3 -59.6(8) 2_657 . . . ?
O6 Mo2 O4 Mo1 -89.4(4) . . . . ?
O7 Mo2 O4 Mo1 75.9(15) . . . . ?
O8 Mo2 O4 Mo1 12.1(3) . . . . ?
O5 Mo2 O4 Mo1 171.6(4) . . . . ?
O3 Mo2 O4 Mo1 95.9(4) 2_657 . . . ?
O10 Mo1 O4 Mo3 82.2(17) . . . . ?
O9 Mo1 O4 Mo3 -114.6(8) . . . . ?
O8 Mo1 O4 Mo3 143.8(9) . . . . ?
O11 Mo1 O4 Mo3 -15.5(8) . . . . ?
O2 Mo1 O4 Mo3 60.1(8) 2_657 . . . ?
O10 Mo1 O4 Mo2 -73.7(16) . . . . ?
O9 Mo1 O4 Mo2 89.5(4) . . . . ?
O8 Mo1 O4 Mo2 -12.2(3) . . . . ?
O11 Mo1 O4 Mo2 -171.4(4) . . . . ?
O2 Mo1 O4 Mo2 -95.8(4) 2_657 . . . ?
O13 Mo4 O5 Mo2 -171.5(7) . . . . ?
O12 Mo4 O5 Mo2 -61.7(7) . . . . ?
O11 Mo4 O5 Mo2 64.8(7) 2_657 . . . ?
O6 Mo2 O5 Mo4 170.7(6) . . . . ?
O7 Mo2 O5 Mo4 63.7(6) . . . . ?
O8 Mo2 O5 Mo4 -63.3(8) . . . . ?
O4 Mo2 O5 Mo4 -99.6(5) . . . . ?
O3 Mo2 O5 Mo4 -21.6(5) 2_657 . . . ?
O1 Mo3 O3 Mo2 127.3(8) . . . 2_657 ?
O2 Mo3 O3 Mo2 6.6(9) . . . 2_657 ?
O4 Mo3 O3 Mo2 -114.9(7) . . . 2_657 ?
O10 Mo1 O8 Mo2 -174.5(5) . . . . ?
O9 Mo1 O8 Mo2 -67.1(5) . . . . ?
O11 Mo1 O8 Mo2 55.5(8) . . . . ?
O2 Mo1 O8 Mo2 97.3(5) 2_657 . . . ?
O4 Mo1 O8 Mo2 18.5(4) . . . . ?
O6 Mo2 O8 Mo1 69.0(6) . . . . ?
O7 Mo2 O8 Mo1 176.4(5) . . . . ?
O5 Mo2 O8 Mo1 -56.5(8) . . . . ?
O4 Mo2 O8 Mo1 -18.6(4) . . . . ?
O3 Mo2 O8 Mo1 -97.0(5) 2_657 . . . ?
O10 Mo1 O11 Mo4 -65.5(6) . . . 2_657 ?
O9 Mo1 O11 Mo4 -172.5(6) . . . 2_657 ?
O8 Mo1 O11 Mo4 64.3(8) . . . 2_657 ?
O2 Mo1 O11 Mo4 21.3(5) 2_657 . . 2_657 ?
O4 Mo1 O11 Mo4 99.8(6) . . . 2_657 ?
N1 Cu1 N1 C8 137(100) 2_666 . . . ?
N1 Cu1 N1 C6 -47(100) 2_666 . . . ?
C2 C1 N4 C3 -0.4(16) . . . . ?
C2 C1 N4 Cu3 -178.3(9) . . . . ?
N4 Cu3 N4 C1 -141(81) 2 . . . ?
N4 Cu3 N4 C3 42(81) 2 . . . ?
O1 Mo3 O2 Mo1 -128.0(7) . . . 2_657 ?
O3 Mo3 O2 Mo1 -7.2(9) . . . 2_657 ?
O4 Mo3 O2 Mo1 114.3(7) . . . 2_657 ?
C2 N3 C3 N4 -2.8(16) . . . . ?
C4 N3 C3 N4 177.7(11) . . . . ?
C1 N4 C3 N3 2.0(16) . . . . ?
Cu3 N4 C3 N3 180.0(9) . . . . ?
C5 C5 C4 N3 173.2(18) 2_456 . . . ?
C3 N3 C4 C5 -77(2) . . . . ?
C2 N3 C4 C5 103.5(17) . . . . ?
C3 N3 C2 C1 2.3(15) . . . . ?
C4 N3 C2 C1 -178.1(12) . . . . ?
N4 C1 C2 N3 -1.2(16) . . . . ?
C8 N1 C6 C7 -1(2) . . . . ?
Cu1 N1 C6 C7 -177.2(13) . . . . ?
C7 N2 C8 N1 1(2) . . . . ?
C9 N2 C8 N1 -177.4(17) . . . . ?
C6 N1 C8 N2 0(2) . . . . ?
Cu1 N1 C8 N2 176.5(14) . . . . ?
C8 N2 C7 C6 -1(2) . . . . ?
C9 N2 C7 C6 177.1(16) . . . . ?
N1 C6 C7 N2 1(2) . . . . ?
C10 C10 C9 N2 -175(2) 2_665 . . . ?
C8 N2 C9 C10 80(3) . . . . ?
C7 N2 C9 C10 -97(2) . . . . ?
N8 Cu2 N5 C20 135(4) 1_554 . . . ?
N8 Cu2 N5 C19 -51(5) 1_554 . . . ?
C19 N5 C20 N6 4(3) . . . . ?
Cu2 N5 C20 N6 179.2(11) . . . . ?
C18 N6 C20 N5 0(2) . . . . ?
C17 N6 C20 N5 -174.0(19) . . . . ?
C20 N5 C19 C18 -7(3) . . . . ?
Cu2 N5 C19 C18 178(2) . . . . ?
N5 C19 C18 N6 7(4) . . . . ?
C20 N6 C18 C19 -5(3) . . . . ?
C17 N6 C18 C19 169(3) . . . . ?
C20 N6 C17 C16 -132(2) . . . . ?
C18 N6 C17 C16 56(3) . . . . ?
N6 C17 C16 C15 69(3) . . . . ?
C17 C16 C15 C14 164(3) . . . . ?
N7 C14 C15 C16 -69(4) . . . . ?
C15 C14 N7 C12 137(2) . . . . ?
C15 C14 N7 C13 -45(4) . . . . ?
C13 N7 C12 N8 -2(2) . . . . ?
C14 N7 C12 N8 176(2) . . . . ?
C12 N7 C13 C11 1(2) . . . . ?
C14 N7 C13 C11 -177(2) . . . . ?
N7 C12 N8 C11 2(2) . . . . ?
N7 C12 N8 Cu2 -174.6(12) . . . 1_556 ?
N7 C13 C11 N8 0(3) . . . . ?
C12 N8 C11 C13 -1(2) . . . . ?
Cu2 N8 C11 C13 174.8(17) 1_556 . . . ?
